data_2228274
loop_
_publ_author_name
'Chernyshev, V. M.'
'Astakhov, A. V.'
'Ivanov, V. V.'
'Starikova, Z. A.'

_publ_section_title
;
 <i>N</i>^3^-[(<i>E</i>)-Morpholin-4-ylmethylidene]-1-phenyl-1<i>H</i>-1,2,4-triazole-3,5-diamine
 monohydrate
;
_journal_coeditor_code CV2798
_journal_issue 12
_journal_name_full 'Acta Crystallographica Section E'
_journal_page_first o3247
_journal_page_last o3248
_journal_paper_doi 10.1107/S160053681004729X
_journal_volume 66
_journal_year 2010
_chemical_formula_iupac 'C13 H16 N6 O, H2 O'
_chemical_formula_moiety 'C13 H16 N6 O, H2 O'
_chemical_formula_sum 'C13 H18 N6 O2'
_chemical_formula_weight 290.33
_chemical_melting_point 208
_chemical_name_systematic
;
<i>N</i>^3^-[(<i>E</i>)-Morpholin-4-ylmethylidene]-1-phenyl-1<i>H</i>-1,2,4-
triazole-3,5-diamine monohydrate
;
_space_group_IT_number 2
_symmetry_cell_setting triclinic
_symmetry_space_group_name_Hall '-P 1'
_symmetry_space_group_name_H-M 'P -1'
_atom_sites_solution_hydrogens difmap
_atom_sites_solution_primary direct
_atom_sites_solution_secondary difmap
_audit_creation_method SHELXL-97
_cell_angle_alpha 99.9380(10)
_cell_angle_beta 105.9330(10)
_cell_angle_gamma 95.3310(10)
_cell_formula_units_Z 2
_cell_length_a 8.7886(7)
_cell_length_b 9.0100(7)
_cell_length_c 9.4373(7)
_cell_measurement_reflns_used 334
_cell_measurement_temperature 100(2)
_cell_measurement_theta_max 26
_cell_measurement_theta_min 3
_cell_volume 700.00(9)
_computing_cell_refinement 'SAINT (Bruker, 2004)'
_computing_data_collection 'APEX2 (Bruker, 2004)'
_computing_data_reduction 'SAINT (Bruker, 2004)'
_computing_molecular_graphics 'ORTEP-3 (Farrugia, 1997)'
_computing_publication_material
;
SHELXTL (Sheldrick, 2008), publCIF (Westrip, 2010) and PLATON
(Spek, 2009)
;
_computing_structure_refinement 'SHELXL97 (Sheldrick, 2008)'
_computing_structure_solution 'SHELXS97 (Sheldrick, 2008)'
_diffrn_ambient_temperature 100(2)
_diffrn_measured_fraction_theta_full 0.989
_diffrn_measured_fraction_theta_max 0.989
_diffrn_measurement_device_type 'Bruker APEXII CCD area-detector'
_diffrn_measurement_method 'omega scans'
_diffrn_radiation_monochromator graphite
_diffrn_radiation_source 'fine-focus sealed tube'
_diffrn_radiation_type MoK\a
_diffrn_radiation_wavelength 0.71073
_diffrn_reflns_av_R_equivalents 0.0152
_diffrn_reflns_av_sigmaI/netI 0.0209
_diffrn_reflns_limit_h_max 10
_diffrn_reflns_limit_h_min -10
_diffrn_reflns_limit_k_max 11
_diffrn_reflns_limit_k_min -11
_diffrn_reflns_limit_l_max 11
_diffrn_reflns_limit_l_min -11
_diffrn_reflns_number 5231
_diffrn_reflns_theta_full 26.00
_diffrn_reflns_theta_max 26.00
_diffrn_reflns_theta_min 2.29
_exptl_absorpt_coefficient_mu 0.098
_exptl_absorpt_correction_T_max 0.976
_exptl_absorpt_correction_T_min 0.948
_exptl_absorpt_correction_type multi-scan
_exptl_absorpt_process_details '(SADABS; Bruker, 2004)'
_exptl_crystal_colour colourless
_exptl_crystal_density_diffrn 1.377
_exptl_crystal_density_method 'not measured'
_exptl_crystal_description plate
_exptl_crystal_F_000 308
_exptl_crystal_size_max 0.55
_exptl_crystal_size_mid 0.30
_exptl_crystal_size_min 0.25
_refine_diff_density_max 0.175
_refine_diff_density_min -0.285
_refine_ls_extinction_method none
_refine_ls_goodness_of_fit_ref 0.996
_refine_ls_hydrogen_treatment mixed
_refine_ls_matrix_type full
_refine_ls_number_parameters 206
_refine_ls_number_reflns 2724
_refine_ls_number_restraints 0
_refine_ls_restrained_S_all 0.996
_refine_ls_R_factor_all 0.0362
_refine_ls_R_factor_gt 0.0337
_refine_ls_shift/su_max 0.000
_refine_ls_shift/su_mean 0.000
_refine_ls_structure_factor_coef Fsqd
_refine_ls_weighting_details 'calc w=1/[\s^2^(Fo^2^)+(0.0447P)^2^+0.3407P] where P=(Fo^2^+2Fc^2^)/3'
_refine_ls_weighting_scheme calc
_refine_ls_wR_factor_gt 0.0854
_refine_ls_wR_factor_ref 0.0877
_reflns_number_gt 2510
_reflns_number_total 2724
_reflns_threshold_expression I>2\s(I)
_cod_data_source_file cv2798.cif
_cod_data_source_block I
_cod_database_code 2228274
_cod_database_fobs_code 2228274

loop_
_symmetry_equiv_pos_as_xyz
'x, y, z'
'-x, -y, -z'

loop_
_atom_site_type_symbol
_atom_site_label
_atom_site_fract_x
_atom_site_fract_y
_atom_site_fract_z
_atom_site_U_iso_or_equiv
_atom_site_adp_type
_atom_site_calc_flag
_atom_site_refinement_flags
_atom_site_occupancy
_atom_site_disorder_assembly
_atom_site_disorder_group
O O1 0.71171(11) 0.75346(9) 0.92066(9) 0.0197(2) Uani d . 1 . .
N N1 0.75642(11) 0.22365(11) 0.11933(11) 0.0140(2) Uani d . 1 . .
N N2 0.73939(12) 0.36780(11) 0.19018(11) 0.0149(2) Uani d . 1 . .
N N4 0.82835(11) 0.22141(11) 0.36142(11) 0.0140(2) Uani d . 1 . .
N N5 0.83821(12) -0.00456(11) 0.19122(12) 0.0163(2) Uani d . 1 . .
H H5A 0.7927(19) -0.0581(18) 0.0975(19) 0.025(4) Uiso d . 1 . .
H H5B 0.8474(19) -0.0575(18) 0.2638(19) 0.027(4) Uiso d . 1 . .
N N3 0.77750(11) 0.48235(11) 0.44096(11) 0.0146(2) Uani d . 1 . .
N N6 0.79432(12) 0.56639(11) 0.69189(11) 0.0154(2) Uani d . 1 . .
C C5 0.80778(13) 0.13965(13) 0.22417(12) 0.0132(2) Uani d . 1 . .
C C3 0.78422(13) 0.35886(13) 0.33343(13) 0.0131(2) Uani d . 1 . .
C C1 0.81153(13) 0.46393(13) 0.57891(13) 0.0139(2) Uani d . 1 . .
H H1 0.8498 0.3750 0.6003 0.017 Uiso calc R 1 . .
C C6 0.85744(15) 0.55214(13) 0.84809(13) 0.0179(3) Uani d . 1 . .
H H6A 0.9620 0.6136 0.8926 0.021 Uiso calc R 1 . .
H H6B 0.8697 0.4468 0.8515 0.021 Uiso calc R 1 . .
C C7 0.74577(17) 0.60386(14) 0.93772(14) 0.0225(3) Uani d . 1 . .
H H7A 0.6468 0.5329 0.9031 0.027 Uiso calc R 1 . .
H H7B 0.7949 0.6046 1.0433 0.027 Uiso calc R 1 . .
C C8 0.63106(14) 0.74989(14) 0.76612(13) 0.0173(2) Uani d . 1 . .
H H8A 0.5986 0.8484 0.7557 0.021 Uiso calc R 1 . .
H H8B 0.5356 0.6743 0.7322 0.021 Uiso calc R 1 . .
C C9 0.73945(15) 0.71137(13) 0.66976(13) 0.0179(3) Uani d . 1 . .
H H9A 0.6819 0.7038 0.5646 0.021 Uiso calc R 1 . .
H H9B 0.8306 0.7912 0.6975 0.021 Uiso calc R 1 . .
C C10 0.71449(14) 0.18521(13) -0.04071(12) 0.0141(2) Uani d . 1 . .
C C11 0.56426(14) 0.20692(14) -0.12420(13) 0.0179(3) Uani d . 1 . .
H H11 0.4903 0.2391 -0.0761 0.021 Uiso calc R 1 . .
C C12 0.52581(15) 0.18009(14) -0.27987(14) 0.0206(3) Uani d . 1 . .
H H12 0.4252 0.1937 -0.3365 0.025 Uiso calc R 1 . .
C C13 0.63660(15) 0.13300(14) -0.35193(13) 0.0188(3) Uani d . 1 . .
H H13 0.6114 0.1180 -0.4562 0.023 Uiso calc R 1 . .
C C14 0.78489(14) 0.10853(13) -0.26786(13) 0.0167(2) Uani d . 1 . .
H H14 0.8581 0.0749 -0.3162 0.020 Uiso calc R 1 . .
C C15 0.82470(14) 0.13401(13) -0.11178(13) 0.0154(2) Uani d . 1 . .
H H15 0.9239 0.1170 -0.0555 0.019 Uiso calc R 1 . .
O O2 0.88944(11) 0.77890(11) 0.38883(10) 0.0217(2) Uani d . 1 . .
H H2A 0.840(2) 0.688(2) 0.389(2) 0.041(5) Uiso d . 1 . .
H H2B 0.979(2) 0.788(2) 0.467(2) 0.048(5) Uiso d . 1 . .

loop_
_atom_site_aniso_label
_atom_site_aniso_U_11
_atom_site_aniso_U_22
_atom_site_aniso_U_33
_atom_site_aniso_U_12
_atom_site_aniso_U_13
_atom_site_aniso_U_23
O1 0.0301(5) 0.0169(4) 0.0141(4) 0.0069(4) 0.0092(4) 0.0025(3)
N1 0.0184(5) 0.0133(5) 0.0105(5) 0.0043(4) 0.0048(4) 0.0016(4)
N2 0.0192(5) 0.0134(5) 0.0131(5) 0.0043(4) 0.0063(4) 0.0015(4)
N4 0.0147(5) 0.0149(5) 0.0122(5) 0.0028(4) 0.0039(4) 0.0027(4)
N5 0.0218(5) 0.0148(5) 0.0120(5) 0.0049(4) 0.0037(4) 0.0027(4)
N3 0.0166(5) 0.0150(5) 0.0128(5) 0.0035(4) 0.0055(4) 0.0018(4)
N6 0.0205(5) 0.0156(5) 0.0114(5) 0.0062(4) 0.0052(4) 0.0034(4)
C5 0.0108(5) 0.0158(5) 0.0132(5) 0.0012(4) 0.0037(4) 0.0036(4)
C3 0.0117(5) 0.0147(5) 0.0135(5) 0.0018(4) 0.0047(4) 0.0029(4)
C1 0.0140(5) 0.0134(5) 0.0147(5) 0.0023(4) 0.0047(4) 0.0025(4)
C6 0.0241(6) 0.0168(6) 0.0121(6) 0.0059(5) 0.0032(5) 0.0037(4)
C7 0.0373(7) 0.0187(6) 0.0164(6) 0.0082(5) 0.0133(5) 0.0061(5)
C8 0.0177(6) 0.0177(6) 0.0163(6) 0.0041(4) 0.0054(5) 0.0021(4)
C9 0.0252(6) 0.0171(6) 0.0146(6) 0.0087(5) 0.0082(5) 0.0053(4)
C10 0.0181(6) 0.0128(5) 0.0112(5) 0.0011(4) 0.0044(4) 0.0029(4)
C11 0.0161(6) 0.0215(6) 0.0172(6) 0.0039(5) 0.0064(5) 0.0039(5)
C12 0.0176(6) 0.0266(6) 0.0160(6) 0.0031(5) 0.0014(5) 0.0060(5)
C13 0.0243(6) 0.0190(6) 0.0113(5) -0.0017(5) 0.0043(5) 0.0025(4)
C14 0.0211(6) 0.0143(5) 0.0164(6) 0.0012(4) 0.0099(5) 0.0016(4)
C15 0.0161(5) 0.0136(5) 0.0168(6) 0.0024(4) 0.0047(4) 0.0036(4)
O2 0.0204(5) 0.0227(5) 0.0224(5) 0.0028(4) 0.0027(4) 0.0121(4)

loop_
_atom_type_symbol
_atom_type_description
_atom_type_scat_dispersion_real
_atom_type_scat_dispersion_imag
_atom_type_scat_source
C C 0.0033 0.0016 'International Tables Vol C Tables 4.2.6.8 and 6.1.1.4'
H H 0.0000 0.0000 'International Tables Vol C Tables 4.2.6.8 and 6.1.1.4'
N N 0.0061 0.0033 'International Tables Vol C Tables 4.2.6.8 and 6.1.1.4'
O O 0.0106 0.0060 'International Tables Vol C Tables 4.2.6.8 and 6.1.1.4'

loop_
_geom_angle_atom_site_label_1
_geom_angle_atom_site_label_2
_geom_angle_atom_site_label_3
_geom_angle_site_symmetry_1
_geom_angle_site_symmetry_3
_geom_angle
_geom_angle_publ_flag
C8 O1 C7 . . 109.34(9) ?
C5 N1 N2 . . 109.50(9) ?
C5 N1 C10 . . 130.86(10) ?
N2 N1 C10 . . 119.58(9) ?
C3 N2 N1 . . 101.95(9) ?
C5 N4 C3 . . 103.04(9) ?
C5 N5 H5A . . 117.9(10) ?
C5 N5 H5B . . 116.4(10) ?
H5A N5 H5B . . 115.6(14) ?
C1 N3 C3 . . 116.52(10) ?
C1 N6 C6 . . 121.12(10) ?
C1 N6 C9 . . 122.19(10) ?
C6 N6 C9 . . 115.74(9) ?
N4 C5 N5 . . 126.03(10) ?
N4 C5 N1 . . 110.18(10) ?
N5 C5 N1 . . 123.76(10) ?
N2 C3 N4 . . 115.33(10) ?
N2 C3 N3 . . 118.89(10) ?
N4 C3 N3 . . 125.73(10) ?
N3 C1 N6 . . 123.28(11) ?
N3 C1 H1 . . 118.4 ?
N6 C1 H1 . . 118.4 ?
N6 C6 C7 . . 110.52(10) ?
N6 C6 H6A . . 109.5 ?
C7 C6 H6A . . 109.5 ?
N6 C6 H6B . . 109.5 ?
C7 C6 H6B . . 109.5 ?
H6A C6 H6B . . 108.1 ?
O1 C7 C6 . . 110.56(10) ?
O1 C7 H7A . . 109.5 ?
C6 C7 H7A . . 109.5 ?
O1 C7 H7B . . 109.5 ?
C6 C7 H7B . . 109.5 ?
H7A C7 H7B . . 108.1 ?
O1 C8 C9 . . 110.45(9) ?
O1 C8 H8A . . 109.6 ?
C9 C8 H8A . . 109.6 ?
O1 C8 H8B . . 109.6 ?
C9 C8 H8B . . 109.6 ?
H8A C8 H8B . . 108.1 ?
N6 C9 C8 . . 109.22(9) ?
N6 C9 H9A . . 109.8 ?
C8 C9 H9A . . 109.8 ?
N6 C9 H9B . . 109.8 ?
C8 C9 H9B . . 109.8 ?
H9A C9 H9B . . 108.3 ?
C11 C10 C15 . . 120.75(10) ?
C11 C10 N1 . . 118.68(10) ?
C15 C10 N1 . . 120.49(10) ?
C12 C11 C10 . . 119.35(11) ?
C12 C11 H11 . . 120.3 ?
C10 C11 H11 . . 120.3 ?
C11 C12 C13 . . 120.41(11) ?
C11 C12 H12 . . 119.8 ?
C13 C12 H12 . . 119.8 ?
C14 C13 C12 . . 119.80(11) ?
C14 C13 H13 . . 120.1 ?
C12 C13 H13 . . 120.1 ?
C13 C14 C15 . . 120.40(11) ?
C13 C14 H14 . . 119.8 ?
C15 C14 H14 . . 119.8 ?
C14 C15 C10 . . 119.25(11) ?
C14 C15 H15 . . 120.4 ?
C10 C15 H15 . . 120.4 ?
H2A O2 H2B . . 101.2(16) ?

loop_
_geom_bond_atom_site_label_1
_geom_bond_atom_site_label_2
_geom_bond_site_symmetry_2
_geom_bond_distance
_geom_bond_publ_flag
O1 C8 . 1.4292(14) ?
O1 C7 . 1.4338(15) ?
N1 C5 . 1.3536(15) ?
N1 N2 . 1.3956(13) ?
N1 C10 . 1.4238(14) ?
N2 C3 . 1.3193(15) ?
N4 C5 . 1.3305(15) ?
N4 C3 . 1.3783(15) ?
N5 C5 . 1.3517(15) ?
N5 H5A . 0.893(17) ?
N5 H5B . 0.890(17) ?
N3 C1 . 1.2968(15) ?
N3 C3 . 1.3880(15) ?
N6 C1 . 1.3367(15) ?
N6 C6 . 1.4584(14) ?
N6 C9 . 1.4623(15) ?
C1 H1 . 0.9300 ?
C6 C7 . 1.5167(17) ?
C6 H6A . 0.9700 ?
C6 H6B . 0.9700 ?
C7 H7A . 0.9700 ?
C7 H7B . 0.9700 ?
C8 C9 . 1.5109(16) ?
C8 H8A . 0.9700 ?
C8 H8B . 0.9700 ?
C9 H9A . 0.9700 ?
C9 H9B . 0.9700 ?
C10 C11 . 1.3900(16) ?
C10 C15 . 1.3906(16) ?
C11 C12 . 1.3858(17) ?
C11 H11 . 0.9300 ?
C12 C13 . 1.3897(18) ?
C12 H12 . 0.9300 ?
C13 C14 . 1.3866(17) ?
C13 H13 . 0.9300 ?
C14 C15 . 1.3893(16) ?
C14 H14 . 0.9300 ?
C15 H15 . 0.9300 ?
O2 H2A . 0.89(2) ?
O2 H2B . 0.91(2) ?

loop_
_geom_hbond_atom_site_label_D
_geom_hbond_atom_site_label_H
_geom_hbond_atom_site_label_A
_geom_hbond_site_symmetry_A
_geom_hbond_distance_DH
_geom_hbond_distance_HA
_geom_hbond_distance_DA
_geom_hbond_angle_DHA
N5 H5A O1 1_544 0.89(2) 2.08(2) 2.929(2) 159.0(10)
N5 H5B O2 1_545 0.89(2) 2.04(2) 2.906(2) 164.0(10)
O2 H2A N3 1_555 0.89(2) 2.07(2) 2.929(2) 164.0(10)
O2 H2B N4 2_766 0.91(2) 2.01(2) 2.916(2) 172.0(10)

loop_
_geom_torsion_atom_site_label_1
_geom_torsion_atom_site_label_2
_geom_torsion_atom_site_label_3
_geom_torsion_atom_site_label_4
_geom_torsion_site_symmetry_1
_geom_torsion_site_symmetry_2
_geom_torsion_site_symmetry_3
_geom_torsion_site_symmetry_4
_geom_torsion
_geom_torsion_publ_flag
C5 N1 N2 C3 . . . . 0.70(11) ?
C10 N1 N2 C3 . . . . 178.22(9) ?
C3 N4 C5 N5 . . . . 178.66(11) ?
C3 N4 C5 N1 . . . . 0.87(12) ?
N2 N1 C5 N4 . . . . -1.03(12) ?
C10 N1 C5 N4 . . . . -178.18(10) ?
N2 N1 C5 N5 . . . . -178.89(10) ?
C10 N1 C5 N5 . . . . 3.96(19) ?
N1 N2 C3 N4 . . . . -0.16(12) ?
N1 N2 C3 N3 . . . . -177.65(9) ?
C5 N4 C3 N2 . . . . -0.43(12) ?
C5 N4 C3 N3 . . . . 176.86(10) ?
C1 N3 C3 N2 . . . . 175.10(10) ?
C1 N3 C3 N4 . . . . -2.11(16) ?
C3 N3 C1 N6 . . . . -172.89(10) ?
C6 N6 C1 N3 . . . . -170.20(11) ?
C9 N6 C1 N3 . . . . -1.83(17) ?
C1 N6 C6 C7 . . . . -143.44(11) ?
C9 N6 C6 C7 . . . . 47.47(14) ?
C8 O1 C7 C6 . . . . 62.51(13) ?
N6 C6 C7 O1 . . . . -52.83(13) ?
C7 O1 C8 C9 . . . . -64.75(12) ?
C1 N6 C9 C8 . . . . 142.14(11) ?
C6 N6 C9 C8 . . . . -48.90(13) ?
O1 C8 C9 N6 . . . . 56.40(13) ?
C5 N1 C10 C11 . . . . 124.87(13) ?
N2 N1 C10 C11 . . . . -52.04(14) ?
C5 N1 C10 C15 . . . . -58.21(16) ?
N2 N1 C10 C15 . . . . 124.87(11) ?
C15 C10 C11 C12 . . . . -1.36(18) ?
N1 C10 C11 C12 . . . . 175.55(10) ?
C10 C11 C12 C13 . . . . -0.46(18) ?
C11 C12 C13 C14 . . . . 1.84(18) ?
C12 C13 C14 C15 . . . . -1.42(18) ?
C13 C14 C15 C10 . . . . -0.37(17) ?
C11 C10 C15 C14 . . . . 1.77(17) ?
N1 C10 C15 C14 . . . . -175.08(10) ?

loop_
_cod_related_entry_id
_cod_related_entry_database
_cod_related_entry_code
1 ChemSpider 26231130
